data_4028029
loop_
_publ_author_name
'Hui Han'
'Wenling Zhao'
'Jinsheng Song'
'Chunli Li'
'Hua Wang'

_publ_section_title
;
 Selectivity of Br/Li Exchange and Deprotonation of
 4,4'-Dibromo-3,3'-bithiophene for Synthesis of Symmetrical and
 Unsymmetrical Dithienoheteroaromatic Rings
;
_journal_name_full 'Journal of Organic Chemistry'
_journal_page_first 2726
_journal_page_last 2730
_journal_paper_doi 10.1021/jo302635y
_journal_volume 78
_journal_year 2013
_chemical_formula_sum 'C8 H3 Br S3'
_chemical_formula_weight 275.21
_chemical_name_systematic
;
 ?
;
_space_group_IT_number 14
_symmetry_cell_setting monoclinic
_symmetry_space_group_name_Hall '-P 2ybc'
_symmetry_space_group_name_H-M 'P 1 21/c 1'
_atom_sites_solution_hydrogens geom
_atom_sites_solution_primary direct
_atom_sites_solution_secondary difmap
_audit_creation_method SHELXL-97
_cell_angle_alpha 90.00
_cell_angle_beta 116.708(3)
_cell_angle_gamma 90.00
_cell_formula_units_Z 4
_cell_length_a 15.957(4)
_cell_length_b 4.0031(10)
_cell_length_c 15.819(4)
_cell_measurement_reflns_used 651
_cell_measurement_temperature 293(2)
_cell_measurement_theta_max 21.95
_cell_measurement_theta_min 2.88
_cell_volume 902.7(4)
_computing_cell_refinement 'Bruker SMART'
_computing_data_collection 'Bruker SMART'
_computing_data_reduction 'Bruker SAINT'
_computing_molecular_graphics 'Bruker SHELXTL'
_computing_publication_material 'Bruker SHELXTL'
_computing_structure_refinement 'SHELXL-97 (Sheldrick, 1997)'
_computing_structure_solution 'SHELXS-97 (Sheldrick, 1990)'
_diffrn_ambient_temperature 293(2)
_diffrn_measured_fraction_theta_full 0.989
_diffrn_measured_fraction_theta_max 0.989
_diffrn_measurement_device_type 'CCD area detector'
_diffrn_measurement_method 'phi and omega scans'
_diffrn_radiation_monochromator graphite
_diffrn_radiation_source 'fine-focus sealed tube'
_diffrn_radiation_type MoK\a
_diffrn_radiation_wavelength 0.71073
_diffrn_reflns_av_R_equivalents 0.1084
_diffrn_reflns_av_sigmaI/netI 0.2427
_diffrn_reflns_limit_h_max 18
_diffrn_reflns_limit_h_min -16
_diffrn_reflns_limit_k_max 4
_diffrn_reflns_limit_k_min -4
_diffrn_reflns_limit_l_max 8
_diffrn_reflns_limit_l_min -18
_diffrn_reflns_number 3943
_diffrn_reflns_theta_full 25.00
_diffrn_reflns_theta_max 25.00
_diffrn_reflns_theta_min 1.43
_exptl_absorpt_coefficient_mu 5.180
_exptl_absorpt_correction_T_max 0.6820
_exptl_absorpt_correction_T_min 0.5308
_exptl_absorpt_correction_type multi-scan
_exptl_absorpt_process_details SADABS
_exptl_crystal_colour colorless
_exptl_crystal_density_diffrn 2.025
_exptl_crystal_description block
_exptl_crystal_F_000 536
_exptl_crystal_size_max 0.14
_exptl_crystal_size_mid 0.12
_exptl_crystal_size_min 0.08
_refine_diff_density_max 0.873
_refine_diff_density_min -0.809
_refine_diff_density_rms 0.185
_refine_ls_extinction_coef 0.019(5)
_refine_ls_extinction_expression Fc^*^=kFc[1+0.001xFc^2^\l^3^/sin(2\q)]^-1/4^
_refine_ls_extinction_method SHELXL
_refine_ls_goodness_of_fit_ref 0.916
_refine_ls_hydrogen_treatment constr
_refine_ls_matrix_type full
_refine_ls_number_parameters 110
_refine_ls_number_reflns 1577
_refine_ls_number_restraints 0
_refine_ls_restrained_S_all 0.916
_refine_ls_R_factor_all 0.1372
_refine_ls_R_factor_gt 0.0858
_refine_ls_shift/su_max 0.000
_refine_ls_shift/su_mean 0.000
_refine_ls_structure_factor_coef Fsqd
_refine_ls_weighting_details 'calc w=1/[\s^2^(Fo^2^)+(0.0128P)^2^+0.0000P] where P=(Fo^2^+2Fc^2^)/3'
_refine_ls_weighting_scheme calc
_refine_ls_wR_factor_gt 0.2057
_refine_ls_wR_factor_ref 0.2367
_reflns_number_gt 949
_reflns_number_total 1577
_reflns_threshold_expression >2sigma(I)
_cod_data_source_file jo302635y_si_001.cif
_cod_data_source_block a
_cod_database_code 4028029

loop_
_symmetry_equiv_pos_as_xyz
'x, y, z'
'-x, y+1/2, -z+1/2'
'-x, -y, -z'
'x, -y-1/2, z-1/2'

loop_
_atom_site_label
_atom_site_type_symbol
_atom_site_fract_x
_atom_site_fract_y
_atom_site_fract_z
_atom_site_U_iso_or_equiv
_atom_site_adp_type
_atom_site_occupancy
_atom_site_symmetry_multiplicity
_atom_site_calc_flag
_atom_site_refinement_flags
Br1 Br 0.44537(10) 0.7374(3) 0.05926(8) 0.0677(6) Uani 1 1 d .
S1 S 0.2970(3) 0.7045(6) 0.23444(18) 0.0605(10) Uani 1 1 d .
S2 S 0.1156(2) 0.3847(6) 0.07290(18) 0.0556(9) Uani 1 1 d .
S3 S 0.1237(3) 0.1393(7) -0.18624(18) 0.0663(10) Uani 1 1 d .
C1 C 0.3868(9) 0.780(2) 0.2054(7) 0.054(3) Uani 1 1 d .
H1A H 0.4438 0.8766 0.2460 0.065 Uiso 1 1 calc R
C2 C 0.3635(9) 0.679(2) 0.1144(7) 0.048(3) Uani 1 1 d .
C3 C 0.2744(7) 0.539(2) 0.0684(6) 0.040(2) Uani 1 1 d .
C4 C 0.2295(7) 0.540(2) 0.1243(6) 0.044(2) Uani 1 1 d .
C5 C 0.1248(9) 0.298(2) -0.0321(6) 0.046(3) Uani 1 1 d .
C6 C 0.2163(7) 0.3947(19) -0.0232(6) 0.041(2) Uani 1 1 d .
C7 C 0.2252(9) 0.319(2) -0.1029(6) 0.053(3) Uani 1 1 d .
H7A H 0.2786 0.3583 -0.1110 0.064 Uiso 1 1 calc R
C8 C 0.0706(10) 0.159(3) -0.1125(7) 0.059(3) Uani 1 1 d .
H8A H 0.0105 0.0798 -0.1283 0.071 Uiso 1 1 calc R

loop_
_atom_site_aniso_label
_atom_site_aniso_U_11
_atom_site_aniso_U_22
_atom_site_aniso_U_33
_atom_site_aniso_U_23
_atom_site_aniso_U_13
_atom_site_aniso_U_12
Br1 0.0674(12) 0.0689(10) 0.0814(9) 0.0078(5) 0.0465(9) -0.0065(6)
S1 0.075(3) 0.0634(17) 0.0486(14) -0.0124(11) 0.0327(17) -0.0022(14)
S2 0.056(2) 0.0634(17) 0.0570(14) -0.0062(12) 0.0339(15) -0.0070(14)
S3 0.090(3) 0.0615(17) 0.0444(13) -0.0025(11) 0.0280(16) 0.0041(16)
C1 0.059(9) 0.044(6) 0.052(5) -0.003(4) 0.017(6) 0.001(5)
C2 0.058(9) 0.033(5) 0.066(6) 0.001(4) 0.040(6) 0.002(5)
C3 0.048(7) 0.031(5) 0.049(5) 0.003(4) 0.028(5) 0.000(5)
C4 0.052(8) 0.039(5) 0.046(5) 0.002(4) 0.028(5) 0.003(5)
C5 0.062(9) 0.040(5) 0.034(4) 0.002(4) 0.021(5) 0.004(5)
C6 0.051(8) 0.028(4) 0.050(5) -0.002(4) 0.029(5) -0.009(4)
C7 0.071(10) 0.055(6) 0.041(5) 0.003(4) 0.032(6) -0.006(5)
C8 0.065(10) 0.058(6) 0.056(6) 0.002(5) 0.029(6) 0.010(6)

loop_
_atom_type_symbol
_atom_type_description
_atom_type_scat_dispersion_real
_atom_type_scat_dispersion_imag
_atom_type_scat_source
C C 0.0033 0.0016 'International Tables Vol C Tables 4.2.6.8 and 6.1.1.4'
H H 0.0000 0.0000 'International Tables Vol C Tables 4.2.6.8 and 6.1.1.4'
Br Br -0.2901 2.4595 'International Tables Vol C Tables 4.2.6.8 and 6.1.1.4'
S S 0.1246 0.1234 'International Tables Vol C Tables 4.2.6.8 and 6.1.1.4'

loop_
_geom_angle_atom_site_label_1
_geom_angle_atom_site_label_2
_geom_angle_atom_site_label_3
_geom_angle
C4 S1 C1 90.8(5)
C4 S2 C5 89.9(5)
C7 S3 C8 92.4(5)
C2 C1 S1 111.3(10)
C2 C1 H1A 124.3
S1 C1 H1A 124.3
C1 C2 C3 113.4(9)
C1 C2 Br1 122.1(10)
C3 C2 Br1 124.5(7)
C4 C3 C2 111.8(7)
C4 C3 C6 111.4(8)
C2 C3 C6 136.9(7)
C3 C4 S1 112.7(7)
C3 C4 S2 116.0(7)
S1 C4 S2 131.2(4)
C8 C5 C6 114.0(8)
C8 C5 S2 134.9(10)
C6 C5 S2 111.1(7)
C7 C6 C3 136.9(9)
C7 C6 C5 111.6(9)
C3 C6 C5 111.5(7)
C6 C7 S3 110.3(8)
C6 C7 H7A 124.8
S3 C7 H7A 124.8
C5 C8 S3 111.6(10)
C5 C8 H8A 124.2
S3 C8 H8A 124.2

loop_
_geom_bond_atom_site_label_1
_geom_bond_atom_site_label_2
_geom_bond_distance
Br1 C2 1.883(9)
S1 C4 1.715(9)
S1 C1 1.716(12)
S2 C4 1.740(11)
S2 C5 1.766(8)
S3 C7 1.720(12)
S3 C8 1.725(10)
C1 C2 1.376(13)
C1 H1A 0.9300
C2 C3 1.391(14)
C3 C4 1.365(10)
C3 C6 1.445(12)
C5 C8 1.298(16)
C5 C6 1.456(15)
C6 C7 1.365(10)
C7 H7A 0.9300
C8 H8A 0.9300
